data_4501228
loop_
_publ_author_name
'Shin, Kyung-Soon'
'Brezgunova, Mariya'
'Jeannin, Olivier'
'Roisnel, Thierry'
'Camerel, Franck'
'Auban-Senzier, Pascale'
'Fourmigu\'e, Marc'

_publ_section_title
;
 Strong Iodine&#x00B7;&#x00B7;&#x00B7;Oxygen Interactions in Molecular
 Conductors Incorporating Sulfonate Anions
;
_journal_issue 12
_journal_name_full 'Crystal Growth &amp; Design'
_journal_page_first 5337
_journal_paper_doi 10.1021/cg200934r
_journal_volume 11
_journal_year 2011
_chemical_compound_source 'synthesis as described'
_chemical_formula_moiety 'C10 H6 O6 S2, 4(C8 H4 I2 S6)'
_chemical_formula_sum 'C42 H22 I8 O6 S26'
_chemical_formula_weight 2471.36
_chemical_name_common '(EDT-TTFI2)4,1,5-naphtalene bis(sulfonate)'
_chemical_name_systematic
;
 ?
;
_space_group_IT_number 2
_symmetry_cell_setting triclinic
_symmetry_Int_Tables_number 2
_symmetry_space_group_name_Hall '-P 1'
_symmetry_space_group_name_H-M 'P -1'
_atom_sites_solution_hydrogens geom
_atom_sites_solution_primary direct
_atom_sites_solution_secondary difmap
_cell_angle_alpha 112.569(1)
_cell_angle_beta 94.867(1)
_cell_angle_gamma 105.053(1)
_cell_formula_units_Z 1
_cell_length_a 7.7713(2)
_cell_length_b 14.1238(4)
_cell_length_c 17.1337(5)
_cell_measurement_reflns_used 7053
_cell_measurement_temperature 100(2)
_cell_measurement_theta_max 27.48
_cell_measurement_theta_min 2.63
_cell_measurement_wavelength 0.71073
_cell_volume 1640.70(8)
_computing_cell_refinement 'Bruker SMART (Bruker, 2002)'
_computing_data_collection 'Bruker SAINT (Bruker, 2002)'
_computing_data_reduction 'Bruker SAINT (Bruker, 2002)'
_computing_molecular_graphics 'Ortep-3 for Windows (Farrugia, 1997)'
_computing_publication_material
;
           WinGX publication routines (Farrugia, 1999),
           CRYSCAL (T. Roisnel, local program)
;
_computing_structure_refinement 'SHELXL-97 (Sheldrick, 1997)'
_computing_structure_solution 'SIR97 (Altomare et al., 1999))'
_diffrn_ambient_temperature 100(2)
_diffrn_detector 'CCD plate'
_diffrn_measured_fraction_theta_full 0.981
_diffrn_measured_fraction_theta_max 0.981
_diffrn_measurement_device_type 'APEXII, Bruker-AXS'
_diffrn_measurement_method 'CCD rotation images, thin slices'
_diffrn_radiation_monochromator graphite
_diffrn_radiation_probe x-ray
_diffrn_radiation_type MoK\a
_diffrn_radiation_wavelength 0.71073
_diffrn_reflns_av_R_equivalents 0.0307
_diffrn_reflns_av_unetI/netI 0.0427
_diffrn_reflns_limit_h_max 9
_diffrn_reflns_limit_h_min -10
_diffrn_reflns_limit_k_max 15
_diffrn_reflns_limit_k_min -18
_diffrn_reflns_limit_l_max 22
_diffrn_reflns_limit_l_min -22
_diffrn_reflns_number 13508
_diffrn_reflns_theta_full 27.48
_diffrn_reflns_theta_max 27.48
_diffrn_reflns_theta_min 2.99
_exptl_absorpt_coefficient_mu 4.654
_exptl_absorpt_correction_T_max 0.830
_exptl_absorpt_correction_T_min 0.567
_exptl_absorpt_correction_type multi-scan
_exptl_absorpt_process_details
;
  [Sheldrick, G.M. (2002). SADABS Bruker AXS Inc., Madison, Wisconsin, USA]
;
_exptl_crystal_colour black
_exptl_crystal_density_diffrn 2.501
_exptl_crystal_density_method 'not measured'
_exptl_crystal_description stick
_exptl_crystal_F_000 1162
_exptl_crystal_size_max 0.19
_exptl_crystal_size_mid 0.05
_exptl_crystal_size_min 0.04
_refine_diff_density_max 1.167
_refine_diff_density_min -0.983
_refine_diff_density_rms 0.151
_refine_ls_extinction_method none
_refine_ls_goodness_of_fit_ref 1.06
_refine_ls_hydrogen_treatment constr
_refine_ls_matrix_type full
_refine_ls_number_parameters 370
_refine_ls_number_reflns 7375
_refine_ls_number_restraints 0
_refine_ls_restrained_S_all 1.06
_refine_ls_R_factor_all 0.031
_refine_ls_R_factor_gt 0.0273
_refine_ls_shift/su_max 0.002
_refine_ls_shift/su_mean 0
_refine_ls_structure_factor_coef Fsqd
_refine_ls_weighting_details 'calc w=1/[\s^2^(Fo^2^)+(0.0156P)^2^+3.2639P] where P=(Fo^2^+2Fc^2^)/3'
_refine_ls_weighting_scheme calc
_refine_ls_wR_factor_gt 0.0643
_refine_ls_wR_factor_ref 0.0664
_reflns_number_gt 6633
_reflns_number_total 7375
_reflns_threshold_expression >2sigma(I)
_cod_data_source_file cg200934r_si_001.cif
_cod_data_source_block 15napht
_cod_original_cell_volume 1640.69(8)
_cod_database_code 4501228

loop_
_symmetry_equiv_pos_as_xyz
'x, y, z'
'-x, -y, -z'

loop_
_atom_site_label
_atom_site_type_symbol
_atom_site_fract_x
_atom_site_fract_y
_atom_site_fract_z
_atom_site_U_iso_or_equiv
_atom_site_adp_type
_atom_site_occupancy
_atom_site_symmetry_multiplicity
_atom_site_calc_flag
_atom_site_refinement_flags
I1 I -0.28217(3) -0.080443(18) 0.673310(15) 0.01054(6) Uani 1 1 d .
I2 I -0.16229(3) 0.186267(19) 0.653986(15) 0.01025(6) Uani 1 1 d .
S1 S -0.00638(13) 0.06725(7) 0.86049(6) 0.01159(18) Uani 1 1 d .
S2 S 0.08052(13) 0.27538(7) 0.84818(6) 0.01112(18) Uani 1 1 d .
S3 S 0.25717(13) 0.18146(8) 1.04899(6) 0.01293(19) Uani 1 1 d .
S4 S 0.34524(13) 0.39079(7) 1.03824(6) 0.01248(19) Uani 1 1 d .
S5 S 0.49587(14) 0.27050(8) 1.22298(7) 0.0165(2) Uani 1 1 d .
S6 S 0.60618(13) 0.51226(8) 1.20480(6) 0.01365(19) Uani 1 1 d .
C1 C -0.1032(5) 0.0667(3) 0.7646(2) 0.0109(7) Uani 1 1 d .
C2 C -0.0620(5) 0.1621(3) 0.7587(2) 0.0121(8) Uani 1 1 d .
C3 C 0.1162(5) 0.2048(3) 0.9087(3) 0.0121(8) Uani 1 1 d .
C4 C 0.2279(5) 0.2527(3) 0.9885(3) 0.0128(8) Uani 1 1 d .
C5 C 0.4145(5) 0.2918(3) 1.1355(2) 0.0118(7) Uani 1 1 d .
C6 C 0.4556(5) 0.3888(3) 1.1308(2) 0.0123(8) Uani 1 1 d .
C7 C 0.4978(6) 0.3990(4) 1.3070(3) 0.0241(10) Uani 1 1 d .
H7A H 0.3734 0.4045 1.3005 0.029 Uiso 1 1 calc R
H7B H 0.5285 0.3984 1.364 0.029 Uiso 1 1 calc R
C8 C 0.6275(6) 0.4972(3) 1.3064(3) 0.0192(9) Uani 1 1 d .
H8A H 0.7529 0.4971 1.3223 0.023 Uiso 1 1 calc R
H8B H 0.6121 0.5617 1.352 0.023 Uiso 1 1 calc R
I11 I 0.95822(4) 0.22128(2) 0.226787(17) 0.01587(7) Uani 1 1 d .
I12 I 1.10804(3) 0.502749(19) 0.236768(16) 0.01307(6) Uani 1 1 d .
S11 S 0.73493(13) 0.16139(8) 0.03730(6) 0.01297(19) Uani 1 1 d .
S12 S 0.85206(13) 0.38023(7) 0.04156(6) 0.01202(19) Uani 1 1 d .
S13 S 0.47329(13) 0.06963(7) -0.14926(6) 0.01215(19) Uani 1 1 d .
S14 S 0.58557(13) 0.28770(7) -0.14641(6) 0.01257(19) Uani 1 1 d .
S15 S 0.24345(13) -0.03916(8) -0.32332(6) 0.01354(19) Uani 1 1 d .
S16 S 0.37204(14) 0.22083(8) -0.32024(6) 0.01378(19) Uani 1 1 d .
C11 C 0.8826(5) 0.2662(3) 0.1307(2) 0.0125(8) Uani 1 1 d .
C12 C 0.9354(5) 0.3658(3) 0.1330(2) 0.0121(8) Uani 1 1 d .
C13 C 0.7140(5) 0.2447(3) -0.0146(2) 0.0111(7) Uani 1 1 d .
C14 C 0.6035(5) 0.2064(3) -0.0930(2) 0.0107(7) Uani 1 1 d .
C15 C 0.3827(5) 0.0832(3) -0.2402(2) 0.0103(7) Uani 1 1 d .
C16 C 0.4323(5) 0.1831(3) -0.2392(2) 0.0111(7) Uani 1 1 d .
C17 C 0.1684(5) 0.0032(3) -0.4040(2) 0.0130(8) Uani 1 1 d .
H17A H 0.1247 -0.0605 -0.4607 0.016 Uiso 1 1 calc R
H17B H 0.0641 0.0295 -0.389 0.016 Uiso 1 1 calc R
C18 C 0.3147(5) 0.0912(3) -0.4128(3) 0.0149(8) Uani 1 1 d .
H18A H 0.272 0.099 -0.4655 0.018 Uiso 1 1 calc R
H18B H 0.4256 0.0694 -0.42 0.018 Uiso 1 1 calc R
C21 C -0.1813(5) 0.6311(3) 0.5261(2) 0.0111(7) Uani 1 1 d .
H21 H -0.2709 0.6667 0.5368 0.013 Uiso 1 1 calc R
C22 C -0.2181(5) 0.5288(3) 0.5224(2) 0.0106(7) Uani 1 1 d .
H22 H -0.3328 0.4943 0.5308 0.013 Uiso 1 1 calc R
C23 C 0.0863(5) 0.5261(3) 0.4938(2) 0.0088(7) Uani 1 1 d .
C24 C 0.1195(5) 0.6337(3) 0.4990(2) 0.0091(7) Uani 1 1 d .
C25 C -0.0122(5) 0.6836(3) 0.5140(2) 0.0105(7) Uani 1 1 d .
H25 H 0.0114 0.7542 0.5164 0.013 Uiso 1 1 calc R
S21 S 0.33467(12) 0.70552(7) 0.48846(6) 0.00889(18) Uani 1 1 d .
O21 O 0.4667(4) 0.7209(2) 0.56199(18) 0.0123(5) Uani 1 1 d .
O22 O 0.3663(4) 0.6381(2) 0.40569(17) 0.0138(6) Uani 1 1 d .
O23 O 0.3179(4) 0.8079(2) 0.49225(17) 0.0119(5) Uani 1 1 d .

loop_
_atom_site_aniso_label
_atom_site_aniso_U_11
_atom_site_aniso_U_22
_atom_site_aniso_U_33
_atom_site_aniso_U_23
_atom_site_aniso_U_13
_atom_site_aniso_U_12
I1 0.01065(12) 0.00848(11) 0.00980(12) 0.00283(9) 0.00088(9) 0.00071(9)
I2 0.01199(12) 0.00975(12) 0.00919(12) 0.00427(9) 0.00136(9) 0.00357(9)
S1 0.0148(5) 0.0088(4) 0.0092(4) 0.0037(4) 0.0002(4) 0.0015(4)
S2 0.0145(5) 0.0078(4) 0.0084(4) 0.0025(4) 0.0002(4) 0.0014(4)
S3 0.0163(5) 0.0108(4) 0.0110(5) 0.0052(4) 0.0015(4) 0.0027(4)
S4 0.0168(5) 0.0092(4) 0.0096(5) 0.0040(4) -0.0001(4) 0.0021(4)
S5 0.0195(5) 0.0200(5) 0.0137(5) 0.0100(4) 0.0018(4) 0.0079(4)
S6 0.0147(5) 0.0129(5) 0.0092(5) 0.0029(4) 0.0002(4) 0.0012(4)
C1 0.0097(18) 0.0127(18) 0.0094(18) 0.0044(15) 0.0021(14) 0.0027(14)
C2 0.0097(18) 0.0155(19) 0.0103(19) 0.0057(16) 0.0010(14) 0.0028(15)
C3 0.0123(19) 0.0117(18) 0.0129(19) 0.0063(16) 0.0037(15) 0.0029(15)
C4 0.017(2) 0.0111(18) 0.0113(19) 0.0053(16) 0.0047(15) 0.0044(15)
C5 0.0122(18) 0.0134(18) 0.0080(18) 0.0042(15) 0.0008(14) 0.0020(15)
C6 0.0130(19) 0.0127(18) 0.0097(18) 0.0034(15) 0.0023(15) 0.0038(15)
C7 0.024(2) 0.032(2) 0.017(2) 0.011(2) 0.0047(18) 0.008(2)
C8 0.025(2) 0.022(2) 0.010(2) 0.0061(17) 0.0015(17) 0.0089(18)
I11 0.01813(14) 0.01762(13) 0.01346(13) 0.00902(11) 0.00063(10) 0.00527(10)
I12 0.01156(12) 0.01113(12) 0.01127(12) 0.00075(10) 0.00073(9) 0.00186(9)
S11 0.0160(5) 0.0101(4) 0.0105(5) 0.0038(4) 0.0003(4) 0.0021(4)
S12 0.0142(5) 0.0101(4) 0.0103(5) 0.0043(4) 0.0010(4) 0.0019(4)
S13 0.0153(5) 0.0100(4) 0.0090(4) 0.0037(4) -0.0001(4) 0.0019(4)
S14 0.0150(5) 0.0104(4) 0.0094(5) 0.0040(4) -0.0001(4) 0.0006(4)
S15 0.0160(5) 0.0109(4) 0.0113(5) 0.0038(4) -0.0005(4) 0.0028(4)
S16 0.0172(5) 0.0130(5) 0.0118(5) 0.0068(4) 0.0013(4) 0.0038(4)
C11 0.0133(19) 0.0125(18) 0.0115(19) 0.0063(16) 0.0021(15) 0.0022(15)
C12 0.0123(18) 0.0122(18) 0.0080(18) 0.0017(15) -0.0006(14) 0.0025(15)
C13 0.0134(19) 0.0080(17) 0.0117(19) 0.0048(15) 0.0035(15) 0.0016(14)
C14 0.0126(18) 0.0110(18) 0.0079(18) 0.0038(15) 0.0034(14) 0.0025(15)
C15 0.0089(18) 0.0119(18) 0.0068(18) 0.0024(15) 0.0013(14) 0.0007(14)
C16 0.0133(19) 0.0138(18) 0.0056(17) 0.0039(15) 0.0010(14) 0.0040(15)
C17 0.0136(19) 0.0138(18) 0.0089(18) 0.0044(16) -0.0021(15) 0.0021(15)
C18 0.016(2) 0.0158(19) 0.0104(19) 0.0039(16) 0.0045(15) 0.0038(16)
C21 0.0091(18) 0.0115(18) 0.0137(19) 0.0056(15) 0.0023(14) 0.0044(14)
C22 0.0087(18) 0.0122(18) 0.0108(18) 0.0045(15) 0.0019(14) 0.0037(15)
C23 0.0087(18) 0.0086(17) 0.0083(17) 0.0038(15) 0.0017(14) 0.0009(14)
C24 0.0108(18) 0.0087(17) 0.0080(18) 0.0038(14) 0.0006(14) 0.0032(14)
C25 0.0112(18) 0.0096(17) 0.0102(18) 0.0042(15) 0.0005(14) 0.0034(14)
S21 0.0085(4) 0.0078(4) 0.0095(4) 0.0039(4) 0.0016(3) 0.0009(3)
O21 0.0098(13) 0.0113(13) 0.0174(15) 0.0080(11) 0.0019(11) 0.0032(11)
O22 0.0143(14) 0.0129(13) 0.0112(14) 0.0039(11) 0.0058(11) 0.0006(11)
O23 0.0113(13) 0.0105(13) 0.0141(14) 0.0070(11) 0.0013(11) 0.0013(10)

loop_
_atom_type_symbol
_atom_type_description
_atom_type_scat_dispersion_real
_atom_type_scat_dispersion_imag
_atom_type_scat_source
C C 0.0033 0.0016 'International Tables Vol C Tables 4.2.6.8 and 6.1.1.4'
H H 0 0 'International Tables Vol C Tables 4.2.6.8 and 6.1.1.4'
O O 0.0106 0.006 'International Tables Vol C Tables 4.2.6.8 and 6.1.1.4'
S S 0.1246 0.1234 'International Tables Vol C Tables 4.2.6.8 and 6.1.1.4'
I I -0.4742 1.8119 'International Tables Vol C Tables 4.2.6.8 and 6.1.1.4'

loop_
_geom_angle_atom_site_label_1
_geom_angle_atom_site_label_2
_geom_angle_atom_site_label_3
_geom_angle
_geom_angle_site_symmetry_1
_geom_angle_site_symmetry_3
C3 S1 C1 95.52(18) . .
C3 S2 C2 95.46(19) . .
C4 S3 C5 95.46(19) . .
C4 S4 C6 95.46(19) . .
C5 S5 C7 96.6(2) . .
C6 S6 C8 103.98(19) . .
C2 C1 S1 117.0(3) . .
C2 C1 I1 126.5(3) . .
S1 C1 I1 116.39(19) . .
C1 C2 S2 117.1(3) . .
C1 C2 I2 125.4(3) . .
S2 C2 I2 117.5(2) . .
C4 C3 S2 123.3(3) . .
C4 C3 S1 121.9(3) . .
S2 C3 S1 114.8(2) . .
C3 C4 S3 122.6(3) . .
C3 C4 S4 122.1(3) . .
S3 C4 S4 115.3(2) . .
C6 C5 S5 125.3(3) . .
C6 C5 S3 117.1(3) . .
S5 C5 S3 117.5(2) . .
C5 C6 S6 128.3(3) . .
C5 C6 S4 116.6(3) . .
S6 C6 S4 115.1(2) . .
C8 C7 S5 115.1(3) . .
C8 C7 H7A 108.5 . .
S5 C7 H7A 108.5 . .
C8 C7 H7B 108.5 . .
S5 C7 H7B 108.5 . .
H7A C7 H7B 107.5 . .
C7 C8 S6 116.6(3) . .
C7 C8 H8A 108.1 . .
S6 C8 H8A 108.1 . .
C7 C8 H8B 108.1 . .
S6 C8 H8B 108.1 . .
H8A C8 H8B 107.3 . .
C11 S11 C13 94.99(18) . .
C12 S12 C13 95.18(18) . .
C15 S13 C14 95.00(18) . .
C14 S14 C16 95.57(18) . .
C15 S15 C17 102.47(18) . .
C16 S16 C18 99.30(18) . .
C12 C11 S11 117.7(3) . .
C12 C11 I11 127.0(3) . .
S11 C11 I11 115.32(19) . .
C11 C12 S12 117.2(3) . .
C11 C12 I12 124.7(3) . .
S12 C12 I12 118.0(2) . .
C14 C13 S11 122.4(3) . .
C14 C13 S12 122.9(3) . .
S11 C13 S12 114.7(2) . .
C13 C14 S14 122.8(3) . .
C13 C14 S13 121.9(3) . .
S14 C14 S13 115.3(2) . .
C16 C15 S15 128.6(3) . .
C16 C15 S13 117.7(3) . .
S15 C15 S13 113.6(2) . .
C15 C16 S16 128.3(3) . .
C15 C16 S14 116.5(3) . .
S16 C16 S14 115.2(2) . .
C18 C17 S15 114.1(3) . .
C18 C17 H17A 108.7 . .
S15 C17 H17A 108.7 . .
C18 C17 H17B 108.7 . .
S15 C17 H17B 108.7 . .
H17A C17 H17B 107.6 . .
C17 C18 S16 112.7(3) . .
C17 C18 H18A 109.1 . .
S16 C18 H18A 109.1 . .
C17 C18 H18B 109.1 . .
S16 C18 H18B 109.1 . .
H18A C18 H18B 107.8 . .
C22 C21 C25 120.4(3) . .
C22 C21 H21 119.8 . .
C25 C21 H21 119.8 . .
C21 C22 C23 120.7(3) . 2_566
C21 C22 H22 119.6 . .
C23 C22 H22 119.6 2_566 .
C22 C23 C23 119.4(4) 2_566 2_566
C22 C23 C24 122.6(3) 2_566 .
C23 C23 C24 117.9(4) 2_566 .
C25 C24 C23 120.8(3) . .
C25 C24 S21 118.9(3) . .
C23 C24 S21 120.3(3) . .
C24 C25 C21 120.6(3) . .
C24 C25 H25 119.7 . .
C21 C25 H25 119.7 . .
O22 S21 O23 112.99(16) . .
O22 S21 O21 112.76(16) . .
O23 S21 O21 112.32(16) . .
O22 S21 C24 106.59(16) . .
O23 S21 C24 105.76(16) . .
O21 S21 C24 105.71(16) . .

loop_
_geom_bond_atom_site_label_1
_geom_bond_atom_site_label_2
_geom_bond_distance
_geom_bond_site_symmetry_2
I1 C1 2.082(4) .
I2 C2 2.077(4) .
S1 C3 1.743(4) .
S1 C1 1.744(4) .
S2 C3 1.741(4) .
S2 C2 1.745(4) .
S3 C4 1.738(4) .
S3 C5 1.747(4) .
S4 C4 1.740(4) .
S4 C6 1.751(4) .
S5 C5 1.739(4) .
S5 C7 1.828(5) .
S6 C6 1.735(4) .
S6 C8 1.832(4) .
C1 C2 1.347(5) .
C3 C4 1.366(6) .
C5 C6 1.358(5) .
C7 C8 1.492(6) .
C7 H7A 0.99 .
C7 H7B 0.99 .
C8 H8A 0.99 .
C8 H8B 0.99 .
I11 C11 2.071(4) .
I12 C12 2.076(4) .
S11 C11 1.749(4) .
S11 C13 1.755(4) .
S12 C12 1.748(4) .
S12 C13 1.757(4) .
S13 C15 1.754(4) .
S13 C14 1.753(4) .
S14 C14 1.745(4) .
S14 C16 1.758(4) .
S15 C15 1.750(4) .
S15 C17 1.813(4) .
S16 C16 1.737(4) .
S16 C18 1.815(4) .
C11 C12 1.344(5) .
C13 C14 1.355(5) .
C15 C16 1.356(5) .
C17 C18 1.517(5) .
C17 H17A 0.99 .
C17 H17B 0.99 .
C18 H18A 0.99 .
C18 H18B 0.99 .
C21 C22 1.375(5) .
C21 C25 1.406(5) .
C21 H21 0.95 .
C22 C23 1.422(5) 2_566
C22 H22 0.95 .
C23 C22 1.422(5) 2_566
C23 C23 1.429(7) 2_566
C23 C24 1.439(5) .
C24 C25 1.375(5) .
C24 S21 1.780(4) .
C25 H25 0.95 .
S21 O22 1.457(3) .
S21 O23 1.462(3) .
S21 O21 1.464(3) .

loop_
_geom_torsion_atom_site_label_1
_geom_torsion_atom_site_label_2
_geom_torsion_atom_site_label_3
_geom_torsion_atom_site_label_4
_geom_torsion
_geom_torsion_site_symmetry_1
_geom_torsion_site_symmetry_4
C3 S1 C1 C2 -1.4(3) . .
C3 S1 C1 I1 -178.3(2) . .
S1 C1 C2 S2 -0.9(4) . .
I1 C1 C2 S2 175.55(19) . .
S1 C1 C2 I2 -178.36(19) . .
I1 C1 C2 I2 -1.9(5) . .
C3 S2 C2 C1 2.8(3) . .
C3 S2 C2 I2 -179.6(2) . .
C2 S2 C3 C4 177.7(3) . .
C2 S2 C3 S1 -3.7(2) . .
C1 S1 C3 C4 -178.1(3) . .
C1 S1 C3 S2 3.3(2) . .
S2 C3 C4 S3 178.3(2) . .
S1 C3 C4 S3 -0.2(5) . .
S2 C3 C4 S4 0.5(5) . .
S1 C3 C4 S4 -178.0(2) . .
C5 S3 C4 C3 178.6(3) . .
C5 S3 C4 S4 -3.5(3) . .
C6 S4 C4 C3 -178.6(3) . .
C6 S4 C4 S3 3.5(3) . .
C7 S5 C5 C6 35.2(4) . .
C7 S5 C5 S3 -140.9(2) . .
C4 S3 C5 C6 2.1(3) . .
C4 S3 C5 S5 178.6(2) . .
S5 C5 C6 S6 4.4(6) . .
S3 C5 C6 S6 -179.4(2) . .
S5 C5 C6 S4 -176.2(2) . .
S3 C5 C6 S4 -0.1(4) . .
C8 S6 C6 C5 -21.9(4) . .
C8 S6 C6 S4 158.7(2) . .
C4 S4 C6 C5 -2.1(3) . .
C4 S4 C6 S6 177.4(2) . .
C5 S5 C7 C8 -64.7(4) . .
S5 C7 C8 S6 54.8(4) . .
C6 S6 C8 C7 -9.8(4) . .
C13 S11 C11 C12 -2.5(3) . .
C13 S11 C11 I11 177.8(2) . .
S11 C11 C12 S12 -0.5(4) . .
I11 C11 C12 S12 179.2(2) . .
S11 C11 C12 I12 179.58(19) . .
I11 C11 C12 I12 -0.7(5) . .
C13 S12 C12 C11 3.2(3) . .
C13 S12 C12 I12 -176.9(2) . .
C11 S11 C13 C14 -177.1(3) . .
C11 S11 C13 S12 4.6(2) . .
C12 S12 C13 C14 176.9(3) . .
C12 S12 C13 S11 -4.8(2) . .
S11 C13 C14 S14 -178.4(2) . .
S12 C13 C14 S14 -0.3(5) . .
S11 C13 C14 S13 -0.5(5) . .
S12 C13 C14 S13 177.7(2) . .
C16 S14 C14 C13 177.9(3) . .
C16 S14 C14 S13 -0.2(2) . .
C15 S13 C14 C13 -177.5(3) . .
C15 S13 C14 S14 0.6(2) . .
C17 S15 C15 C16 -4.3(4) . .
C17 S15 C15 S13 178.3(2) . .
C14 S13 C15 C16 -0.9(3) . .
C14 S13 C15 S15 176.9(2) . .
S15 C15 C16 S16 0.3(6) . .
S13 C15 C16 S16 177.6(2) . .
S15 C15 C16 S14 -176.5(2) . .
S13 C15 C16 S14 0.9(4) . .
C18 S16 C16 C15 -22.7(4) . .
C18 S16 C16 S14 154.1(2) . .
C14 S14 C16 C15 -0.4(3) . .
C14 S14 C16 S16 -177.6(2) . .
C15 S15 C17 C18 39.1(3) . .
S15 C17 C18 S16 -70.4(3) . .
C16 S16 C18 C17 56.7(3) . .
C25 C21 C22 C23 -0.2(6) . 2_566
C22 C23 C24 C25 179.4(4) 2_566 .
C23 C23 C24 C25 -1.0(6) 2_566 .
C22 C23 C24 S21 -2.0(5) 2_566 .
C23 C23 C24 S21 177.5(4) 2_566 .
C23 C24 C25 C21 1.0(6) . .
S21 C24 C25 C21 -177.5(3) . .
C22 C21 C25 C24 -0.4(6) . .
C25 C24 S21 O22 -124.9(3) . .
C23 C24 S21 O22 56.6(3) . .
C25 C24 S21 O23 -4.4(3) . .
C23 C24 S21 O23 177.1(3) . .
C25 C24 S21 O21 114.9(3) . .
C23 C24 S21 O21 -63.6(3) . .
